data_1534035
loop_
_publ_author_name
'Krivovichev, S.V.'
'Burns, P.C.'

_publ_section_title
;
 A novel rigid uranyl tungstate sheet in the structures of Na2 ((U O2) W2
 O8) and alpha- and beta-(Ag2 ((U O2) W2 O8))
;
_journal_name_full 'Solid State Sciences'
_journal_page_first 373
_journal_page_last 381
_journal_volume 5
_journal_year 2003
_chemical_formula_sum 'Na2 O10 U W2'
_chemical_name_systematic 'Na2 ((U O2) W2 O8)'
_space_group_IT_number 2
_symmetry_space_group_name_Hall '-P 1'
_symmetry_space_group_name_H-M 'P -1'
_cell_angle_alpha 89.952
_cell_angle_beta 86.19
_cell_angle_gamma 73.299
_cell_formula_units_Z 2
_cell_length_a 6.6484
_cell_length_b 7.5308
_cell_length_c 8.4869
_cell_volume 406.022
_citation_journal_id_ASTM SSSCFJ
_cod_data_source_file Krivovichev_SSSCFJ_2003_999.cif
_cod_data_source_block Na2O10U1W2
_cod_original_cell_volume 406.0223
_cod_original_formula_sum 'Na2 O10 U1 W2'
_cod_database_code 1534035

loop_
_symmetry_equiv_pos_as_xyz
x,y,z
-x,-y,-z

loop_
_atom_site_label
_atom_site_type_symbol
_atom_site_fract_x
_atom_site_fract_y
_atom_site_fract_z
_atom_site_occupancy
_atom_site_U_iso_or_equiv
O8 O-2 0.0918 0.2259 0.6868 1 0.0
O4 O-2 0.4251 0.3746 0.6777 1 0.0
O6 O-2 0.0136 0.9746 0.8505 1 0.0
O9 O-2 0.1728 0.986 0.4253 1 0.0
O7 O-2 0.0186 0.5168 0.8503 1 0.0
Na2 Na+1 0.5884 0.6063 0.7952 1 0.0
U1 U+6 -0.0059 0.75059 0.02342 1 0.0
O2 O-2 0.4188 0.9123 0.6832 1 0.0
W1 W+6 0.16495 0.95751 0.63595 1 0.0
O3 O-2 0.2773 0.6786 0.037 1 0.0
O10 O-2 0.1735 0.4274 0.4241 1 0.0
Na1 Na+1 0.3934 0.9079 0.1981 1 0.0
W2 W+6 0.16731 0.45544 0.63511 1 0.0
O1 O-2 0.713 0.8195 0.9995 1 0.0
O5 O-2 0.1657 0.7053 0.6369 1 0.0
